data_4021108
loop_
_publ_author_name
'Naoki Kise'
'Kengo Ohya'
'Kie Arimoto'
'Yutaka Yamashita'
'Yuuki Hirano'
'Tadahiro Ono'
'Nasuo Ueda'

_publ_section_title
;
 Electroreductive Intramolecular Coupling of Aromatic \b- and
 \g-Imino Esters: A New Synthetic Method for
 N-Alkoxycarbonyl-2-aryl-3-ones and cis-2-Aryl-3-ols
 of Pyrrolidines and Piperidines
;
_journal_name_full 'Journal of Organic Chemistry'
_journal_page_first 7710
_journal_page_last 7719
_journal_paper_doi 10.1021/jo0488917
_journal_volume 69
_journal_year 2004
_chemical_formula_moiety 'C12 H14 F N O3 '
_chemical_formula_sum 'C12 H14 F N O3'
_chemical_formula_weight 239.25
_space_group_IT_number 14
_symmetry_cell_setting monoclinic
_symmetry_space_group_name_Hall '-P 2ybc'
_symmetry_space_group_name_H-M 'P 1 21/c 1'
_cell_angle_alpha 90
_cell_angle_beta 42.472(6)
_cell_angle_gamma 90
_cell_formula_units_Z 4
_cell_length_a 13.994(3)
_cell_length_b 8.865(3)
_cell_length_c 13.764(4)
_cell_measurement_temperature 293.1
_cell_volume 1153.0(5)
_exptl_crystal_density_diffrn 1.378
_cod_original_sg_symbol_H-M 'P 21/c'
_cod_original_formula_sum 'C12 H14 F N O3 '
_cod_database_code 4021108

loop_
_symmetry_equiv_pos_as_xyz
x,y,z
-x,-y,-z
-x,y+1/2,-z+1/2
x,-y+1/2,z+1/2

loop_
_atom_site_label
_atom_site_type_symbol
_atom_site_fract_x
_atom_site_fract_y
_atom_site_fract_z
_atom_site_U_iso_or_equiv
_atom_site_adp_type
_atom_site_occupancy
_atom_site_symmetry_multiplicity
_atom_site_calc_flag
_atom_site_refinement_flags
_atom_site_disorder_assembly
_atom_site_disorder_group
F(1) F 0.4107(1) -0.2225(1) -0.3016(1) 0.0832(4) Uani 1.00 1 d . . .
O(1) O 0.0735(1) -0.1329(1) 0.3222(1) 0.0494(3) Uani 1.00 1 d . . .
O(2) O 0.1930(1) 0.3862(1) 0.0566(1) 0.0539(3) Uani 1.00 1 d . . .
O(3) O 0.3079(1) 0.4667(1) 0.1053(1) 0.0555(4) Uani 1.00 1 d . . .
N(1) N 0.2134(1) 0.2387(1) 0.1756(1) 0.0430(3) Uani 1.00 1 d . . .
C(1) C 0.1311(1) 0.1128(2) 0.1975(1) 0.0393(4) Uani 1.00 1 d . . .
C(2) C 0.0999(1) 0.0224(2) 0.3156(1) 0.0417(4) Uani 1.00 1 d . . .
C(3) C 0.2303(2) 0.0475(2) 0.2804(2) 0.0491(5) Uani 1.00 1 d . . .
C(4) C 0.2640(2) 0.2120(2) 0.2381(2) 0.0565(6) Uani 1.00 1 d . . .
C(5) C 0.2079(1) 0.0248(2) 0.0619(1) 0.0403(4) Uani 1.00 1 d . . .
C(6) C 0.3537(2) 0.0089(2) -0.0468(2) 0.0480(4) Uani 1.00 1 d . . .
C(7) C 0.4220(2) -0.0743(2) -0.1688(2) 0.0553(5) Uani 1.00 1 d . . .
C(8) C 0.3431(2) -0.1408(2) -0.1814(2) 0.0547(5) Uani 1.00 1 d . . .
C(9) C 0.1991(2) -0.1280(2) -0.0784(2) 0.0574(5) Uani 1.00 1 d . . .
C(10) C 0.1325(2) -0.0442(2) 0.0432(2) 0.0500(5) Uani 1.00 1 d . . .
C(11) C 0.2351(1) 0.3650(2) 0.1085(1) 0.0410(4) Uani 1.00 1 d . . .
C(12) C 0.3354(3) 0.6081(2) 0.0366(3) 0.0644(6) Uani 1.00 1 d . . .
H(1) H 0.044(2) 0.152(2) 0.236(2) 0.038(4) Uiso 1.00 1 c . . .
H(2) H 0.015(2) 0.076(2) 0.410(2) 0.045(4) Uiso 1.00 1 c . . .
H(3) H 0.305(2) -0.020(2) 0.196(2) 0.057(5) Uiso 1.00 1 c . . .
H(4) H 0.214(2) 0.027(2) 0.363(2) 0.059(5) Uiso 1.00 1 c . . .
H(5) H 0.365(2) 0.235(2) 0.165(2) 0.075(6) Uiso 1.00 1 c . . .
H(6) H 0.217(2) 0.277(3) 0.319(3) 0.086(7) Uiso 1.00 1 c . . .
H(7) H 0.409(2) 0.059(2) -0.033(2) 0.063(5) Uiso 1.00 1 c . . .
H(8) H 0.522(2) -0.082(2) -0.245(2) 0.070(6) Uiso 1.00 1 c . . .
H(9) H 0.144(2) -0.174(2) -0.088(2) 0.064(5) Uiso 1.00 1 c . . .
H(10) H 0.032(2) -0.028(2) 0.118(2) 0.063(5) Uiso 1.00 1 c . . .
H(11) H 0.388(4) 0.591(4) -0.065(4) 0.15(1) Uiso 1.00 1 c . . .
H(12) H 0.259(4) 0.655(4) 0.080(3) 0.13(1) Uiso 1.00 1 c . . .
H(13) H 0.400(3) 0.663(3) 0.032(3) 0.109(9) Uiso 1.00 1 c . . .
H(14) H -0.009(2) -0.141(2) 0.359(2) 0.069(6) Uiso 1.00 1 c . . .

loop_
_atom_site_aniso_label
_atom_site_aniso_U_11
_atom_site_aniso_U_22
_atom_site_aniso_U_33
_atom_site_aniso_U_12
_atom_site_aniso_U_13
_atom_site_aniso_U_23
F(1) 0.1003(9) 0.0816(9) 0.0706(7) 0.0180(7) -0.0639(7) -0.0254(6)
O(1) 0.0532(6) 0.0426(7) 0.0556(7) -0.0068(5) -0.0411(6) 0.0091(5)
O(2) 0.0602(7) 0.0525(7) 0.0644(7) -0.0055(5) -0.0507(6) 0.0124(5)
O(3) 0.0725(8) 0.0424(7) 0.0670(7) -0.0129(5) -0.0562(7) 0.0104(5)
N(1) 0.0526(7) 0.0392(7) 0.0514(7) -0.0054(5) -0.0428(6) 0.0059(6)
C(1) 0.0403(7) 0.0402(8) 0.0429(8) -0.0045(6) -0.0324(6) 0.0055(6)
C(2) 0.0453(8) 0.0424(9) 0.0406(8) -0.0031(6) -0.0327(7) 0.0046(6)
C(3) 0.0555(9) 0.055(1) 0.0526(9) -0.0081(8) -0.0447(8) 0.0123(8)
C(4) 0.073(1) 0.057(1) 0.071(1) -0.0166(9) -0.063(1) 0.0158(9)
C(5) 0.0458(8) 0.0401(8) 0.0416(7) -0.0078(6) -0.0343(7) 0.0091(6)
C(6) 0.0459(8) 0.055(1) 0.0460(8) -0.0068(7) -0.0348(7) 0.0063(7)
C(7) 0.0509(9) 0.062(1) 0.0471(9) 0.0029(8) -0.0344(8) 0.0007(8)
C(8) 0.071(1) 0.048(1) 0.0497(9) 0.0035(8) -0.0456(9) -0.0026(7)
C(9) 0.071(1) 0.057(1) 0.062(1) -0.0119(8) -0.0541(9) 0.0040(8)
C(10) 0.0497(9) 0.058(1) 0.0498(9) -0.0104(7) -0.0389(8) 0.0070(8)
C(11) 0.0412(7) 0.0394(8) 0.0403(7) 0.0007(6) -0.0295(6) 0.0005(6)
C(12) 0.081(1) 0.043(1) 0.072(1) -0.014(1) -0.057(1) 0.0136(9)

loop_
_geom_bond_atom_site_label_1
_geom_bond_atom_site_label_2
_geom_bond_distance
_geom_bond_publ_flag
_geom_bond_site_symmetry_1
_geom_bond_site_symmetry_2
F(1) C(8) 1.359(2) yes . .
O(1) C(2) 1.411(2) yes . .
O(1) H(14) 0.86(3) no . .
O(2) C(11) 1.229(3) yes . .
O(3) C(11) 1.338(3) yes . .
O(3) C(12) 1.441(3) yes . .
N(1) C(1) 1.467(2) yes . .
N(1) C(4) 1.482(5) yes . .
N(1) C(11) 1.337(2) yes . .
C(1) C(2) 1.558(3) yes . .
C(1) C(5) 1.513(2) yes . .
C(1) H(1) 0.97(2) no . .
C(2) C(3) 1.521(4) yes . .
C(2) H(2) 1.03(1) no . .
C(3) C(4) 1.511(3) yes . .
C(3) H(3) 1.00(2) no . .
C(3) H(4) 0.99(3) no . .
C(4) H(5) 0.98(2) no . .
C(4) H(6) 0.95(3) no . .
C(5) C(6) 1.385(2) yes . .
C(5) C(10) 1.398(4) yes . .
C(6) C(7) 1.382(3) yes . .
C(6) H(7) 1.03(3) no . .
C(7) C(8) 1.371(4) yes . .
C(7) H(8) 0.95(2) no . .
C(8) C(9) 1.367(3) yes . .
C(9) C(10) 1.385(3) yes . .
C(9) H(9) 0.96(3) no . .
C(10) H(10) 0.96(2) no . .
C(12) H(11) 1.00(5) no . .
C(12) H(12) 0.85(4) no . .
C(12) H(13) 0.98(4) no . .
